data_4070334
loop_
_publ_author_name
'Arita, Manabu'
'Naka, Kensuke'
'Morisaki, Yasuhiro'
'Nakahashi, Akiko'
'Chujo, Yoshiki'

_publ_section_title
;
 Synthesis and Characterization of Stereoisomers of
 1,4-Dihydro-1,4-diarsinines
;
_journal_issue 20
_journal_name_full Organometallics
_journal_page_first 6109
_journal_paper_doi 10.1021/om900727c
_journal_volume 28
_journal_year 2009
_chemical_formula_moiety 'C26 H42 As2 O8'
_chemical_formula_sum 'C26 H42 As2 O8'
_chemical_formula_weight 632.44
_chemical_name_systematic
; 
 ? 
;
_space_group_IT_number 33
_symmetry_cell_setting orthorhombic
_symmetry_space_group_name_Hall 'P 2c -2n'
_symmetry_space_group_name_H-M 'P n a 21'
_atom_sites_solution_hydrogens geom
_atom_sites_solution_primary direct
_atom_sites_solution_secondary difmap
_audit_creation_method SHELXL-97
_cell_angle_alpha 90.00
_cell_angle_beta 90.00
_cell_angle_gamma 90.00
_cell_formula_units_Z 4
_cell_length_a 19.743(3)
_cell_length_b 14.6563(17)
_cell_length_c 10.6223(9)
_cell_measurement_temperature 101(2)
_cell_volume 3073.7(6)
_computing_cell_refinement PROCESS-AUTO
_computing_data_collection PROCESS-AUTO
_computing_data_reduction 'Yadokari-XG (Wakita, 2000)'
_computing_molecular_graphics 'Yadokari-XG (Wakita, 2000)'
_computing_publication_material 'Yadokari-XG (Wakita, 2000)'
_computing_structure_refinement 'SHELXL-97 (Sheldrick, 1997)'
_computing_structure_solution 'Dirdif99.2(Beurskens et al., 1999)'
_diffrn_ambient_temperature 101(2)
_diffrn_measured_fraction_theta_full 0.998
_diffrn_measured_fraction_theta_max 0.998
_diffrn_radiation_monochromator graphite
_diffrn_radiation_source 'fine-focus sealed tube'
_diffrn_radiation_type MoK\a
_diffrn_radiation_wavelength 0.71075
_diffrn_reflns_av_R_equivalents 0.0672
_diffrn_reflns_av_sigmaI/netI 0.0443
_diffrn_reflns_limit_h_max 25
_diffrn_reflns_limit_h_min -25
_diffrn_reflns_limit_k_max 19
_diffrn_reflns_limit_k_min -19
_diffrn_reflns_limit_l_max 13
_diffrn_reflns_limit_l_min -13
_diffrn_reflns_number 28115
_diffrn_reflns_theta_full 27.48
_diffrn_reflns_theta_max 27.48
_diffrn_reflns_theta_min 3.14
_exptl_absorpt_coefficient_mu 2.216
_exptl_absorpt_correction_T_max 0.5562
_exptl_absorpt_correction_T_min 0.2702
_exptl_absorpt_correction_type multi-scan
_exptl_absorpt_process_details
;
    Higashi, T. (1995). Program for Absorption Correction.
    Rigaku Corporation, Tokyo, Japan.
;
_exptl_crystal_density_diffrn 1.367
_exptl_crystal_density_method 'not measured'
_exptl_crystal_F_000 1312
_exptl_crystal_size_max 0.80
_exptl_crystal_size_mid 0.50
_exptl_crystal_size_min 0.30
_refine_diff_density_max 0.818
_refine_diff_density_min -0.314
_refine_diff_density_rms 0.073
_refine_ls_abs_structure_details 'Flack H D (1983), Acta Cryst. A39, 876-881'
_refine_ls_abs_structure_Flack 0.021(7)
_refine_ls_extinction_method none
_refine_ls_goodness_of_fit_ref 1.023
_refine_ls_hydrogen_treatment constr
_refine_ls_matrix_type full
_refine_ls_number_parameters 339
_refine_ls_number_reflns 6911
_refine_ls_number_restraints 1
_refine_ls_restrained_S_all 1.023
_refine_ls_R_factor_all 0.0374
_refine_ls_R_factor_gt 0.0322
_refine_ls_shift/su_max 0.001
_refine_ls_shift/su_mean 0.000
_refine_ls_structure_factor_coef Fsqd
_refine_ls_weighting_details 'calc w=1/[\s^2^(Fo^2^)+(0.0436P)^2^+0.0000P] where P=(Fo^2^+2Fc^2^)/3'
_refine_ls_weighting_scheme calc
_refine_ls_wR_factor_gt 0.0725
_refine_ls_wR_factor_ref 0.0742
_reflns_number_gt 6318
_reflns_number_total 6911
_reflns_threshold_expression >2sigma(I)
_cod_data_source_file om900727c_si_001.cif
_cod_data_source_block DHDAtBu
_cod_database_code 4070334

loop_
_symmetry_equiv_pos_as_xyz
'x, y, z'
'-x, -y, z+1/2'
'-x+1/2, y+1/2, z+1/2'
'x+1/2, -y+1/2, z'

loop_
_atom_site_label
_atom_site_type_symbol
_atom_site_fract_x
_atom_site_fract_y
_atom_site_fract_z
_atom_site_U_iso_or_equiv
_atom_site_adp_type
_atom_site_occupancy
_atom_site_symmetry_multiplicity
_atom_site_calc_flag
_atom_site_refinement_flags
As1 As 0.422420(13) 0.352953(18) 0.45833(3) 0.01910(7) Uani 1 1 d .
As2 As 0.275474(12) 0.377231(18) 0.30033(3) 0.01789(7) Uani 1 1 d .
O1 O 0.27398(10) 0.13636(13) 0.25190(19) 0.0180(4) Uani 1 1 d .
O2 O 0.45636(9) 0.58779(13) 0.42737(17) 0.0195(4) Uani 1 1 d .
O3 O 0.26717(10) 0.58043(14) 0.24286(19) 0.0209(4) Uani 1 1 d .
O4 O 0.46098(10) 0.15567(13) 0.43950(19) 0.0221(4) Uani 1 1 d .
O5 O 0.43021(10) 0.12113(14) 0.2399(2) 0.0236(5) Uani 1 1 d .
O6 O 0.50973(10) 0.51862(15) 0.26303(19) 0.0275(5) Uani 1 1 d .
O7 O 0.31066(11) 0.20351(14) 0.07153(18) 0.0276(5) Uani 1 1 d .
O8 O 0.37391(11) 0.60549(15) 0.1737(2) 0.0302(5) Uani 1 1 d .
C1 C 0.23808(15) 0.0599(2) 0.1895(3) 0.0246(7) Uani 1 1 d .
C2 C 0.40680(14) 0.4570(2) 0.3441(2) 0.0185(6) Uani 1 1 d .
C3 C 0.57563(16) 0.6221(2) 0.4756(4) 0.0348(8) Uani 1 1 d .
H1 H 0.5714 0.5826 0.5497 0.052 Uiso 1 1 calc R
H2 H 0.6077 0.6714 0.4937 0.052 Uiso 1 1 calc R
H3 H 0.5921 0.5862 0.4041 0.052 Uiso 1 1 calc R
C4 C 0.33223(14) 0.55878(19) 0.2261(2) 0.0189(6) Uani 1 1 d .
C5 C 0.23432(16) 0.3870(2) 0.1327(3) 0.0290(7) Uani 1 1 d .
H4 H 0.2081 0.4437 0.1274 0.043 Uiso 1 1 calc R
H5 H 0.2043 0.3348 0.1185 0.043 Uiso 1 1 calc R
H6 H 0.2700 0.3875 0.0686 0.043 Uiso 1 1 calc R
C6 C 0.50676(14) 0.66263(18) 0.4438(3) 0.0223(6) Uani 1 1 d .
C7 C 0.34744(12) 0.46910(18) 0.2874(3) 0.0181(5) Uani 1 1 d .
C8 C 0.46367(13) 0.52505(19) 0.3365(2) 0.0186(6) Uani 1 1 d .
C9 C 0.30667(14) 0.19936(19) 0.1851(3) 0.0181(6) Uani 1 1 d .
C10 C 0.39251(14) 0.26053(19) 0.3362(2) 0.0185(6) Uani 1 1 d .
C11 C 0.50137(15) 0.07153(19) 0.4611(3) 0.0267(6) Uani 1 1 d .
C12 C 0.33546(13) 0.27106(18) 0.2714(2) 0.0171(5) Uani 1 1 d .
C13 C 0.24045(16) 0.6711(2) 0.2016(3) 0.0254(7) Uani 1 1 d .
C14 C 0.21133(19) 0.0053(2) 0.3006(4) 0.0415(8) Uani 1 1 d .
H7 H 0.2494 -0.0158 0.3521 0.062 Uiso 1 1 calc R
H8 H 0.1858 -0.0474 0.2696 0.062 Uiso 1 1 calc R
H9 H 0.1816 0.0440 0.3516 0.062 Uiso 1 1 calc R
C15 C 0.52730(18) 0.0861(2) 0.5952(3) 0.0360(8) Uani 1 1 d .
H10 H 0.5568 0.1399 0.5973 0.054 Uiso 1 1 calc R
H11 H 0.5530 0.0324 0.6222 0.054 Uiso 1 1 calc R
H12 H 0.4888 0.0955 0.6520 0.054 Uiso 1 1 calc R
C16 C 0.50672(16) 0.7219(2) 0.3268(3) 0.0310(7) Uani 1 1 d .
H13 H 0.5261 0.6876 0.2562 0.047 Uiso 1 1 calc R
H14 H 0.5340 0.7767 0.3421 0.047 Uiso 1 1 calc R
H15 H 0.4601 0.7397 0.3065 0.047 Uiso 1 1 calc R
C17 C 0.42994(14) 0.1706(2) 0.3294(3) 0.0200(6) Uani 1 1 d .
C18 C 0.52118(14) 0.3475(2) 0.4472(4) 0.0291(7) Uani 1 1 d .
H16 H 0.5347 0.3411 0.3589 0.044 Uiso 1 1 calc R
H17 H 0.5377 0.2949 0.4953 0.044 Uiso 1 1 calc R
H18 H 0.5406 0.4036 0.4819 0.044 Uiso 1 1 calc R
C21 C 0.27682(18) 0.7461(2) 0.2718(3) 0.0382(8) Uani 1 1 d .
H19 H 0.2756 0.7333 0.3624 0.057 Uiso 1 1 calc R
H20 H 0.2544 0.8046 0.2552 0.057 Uiso 1 1 calc R
H21 H 0.3240 0.7492 0.2435 0.057 Uiso 1 1 calc R
C22 C 0.56035(17) 0.0676(3) 0.3680(3) 0.0385(8) Uani 1 1 d .
H22 H 0.5427 0.0588 0.2826 0.058 Uiso 1 1 calc R
H23 H 0.5902 0.0166 0.3899 0.058 Uiso 1 1 calc R
H24 H 0.5859 0.1249 0.3717 0.058 Uiso 1 1 calc R
C24 C 0.16687(17) 0.6659(3) 0.2414(3) 0.0375(8) Uani 1 1 d .
H25 H 0.1445 0.6158 0.1964 0.056 Uiso 1 1 calc R
H26 H 0.1442 0.7235 0.2212 0.056 Uiso 1 1 calc R
H27 H 0.1643 0.6549 0.3323 0.056 Uiso 1 1 calc R
C25 C 0.28786(18) 0.0028(2) 0.1143(3) 0.0381(8) Uani 1 1 d .
H28 H 0.3034 0.0375 0.0410 0.057 Uiso 1 1 calc R
H29 H 0.2655 -0.0533 0.0860 0.057 Uiso 1 1 calc R
H30 H 0.3268 -0.0129 0.1674 0.057 Uiso 1 1 calc R
C26 C 0.47944(18) 0.7140(2) 0.5564(3) 0.0346(8) Uani 1 1 d .
H31 H 0.4344 0.7381 0.5366 0.052 Uiso 1 1 calc R
H32 H 0.5099 0.7646 0.5769 0.052 Uiso 1 1 calc R
H33 H 0.4763 0.6726 0.6286 0.052 Uiso 1 1 calc R
C27 C 0.45564(17) -0.0113(2) 0.4549(4) 0.0373(7) Uani 1 1 d .
H34 H 0.4162 -0.0017 0.5093 0.056 Uiso 1 1 calc R
H35 H 0.4806 -0.0652 0.4833 0.056 Uiso 1 1 calc R
H36 H 0.4405 -0.0204 0.3679 0.056 Uiso 1 1 calc R
C32 C 0.2470(2) 0.6798(3) 0.0603(3) 0.0435(10) Uani 1 1 d .
H37 H 0.2951 0.6841 0.0376 0.065 Uiso 1 1 calc R
H38 H 0.2233 0.7348 0.0319 0.065 Uiso 1 1 calc R
H39 H 0.2270 0.6261 0.0198 0.065 Uiso 1 1 calc R
C33 C 0.18058(19) 0.0975(3) 0.1112(4) 0.0520(11) Uani 1 1 d .
H40 H 0.1571 0.1454 0.1586 0.078 Uiso 1 1 calc R
H41 H 0.1487 0.0484 0.0913 0.078 Uiso 1 1 calc R
H42 H 0.1986 0.1232 0.0329 0.078 Uiso 1 1 calc R

loop_
_atom_site_aniso_label
_atom_site_aniso_U_11
_atom_site_aniso_U_22
_atom_site_aniso_U_33
_atom_site_aniso_U_23
_atom_site_aniso_U_13
_atom_site_aniso_U_12
As1 0.02326(14) 0.01740(13) 0.01664(12) -0.00083(13) -0.00480(12) 0.00000(11)
As2 0.01655(12) 0.01784(13) 0.01929(12) -0.00003(13) -0.00073(12) -0.00052(10)
O1 0.0206(10) 0.0166(10) 0.0169(9) -0.0033(8) -0.0004(8) -0.0058(7)
O2 0.0217(9) 0.0180(10) 0.0189(10) -0.0031(8) 0.0006(7) -0.0055(8)
O3 0.0221(10) 0.0182(11) 0.0224(10) 0.0039(8) 0.0006(8) 0.0050(8)
O4 0.0289(10) 0.0170(9) 0.0205(11) -0.0013(8) -0.0041(9) 0.0081(8)
O5 0.0262(11) 0.0219(11) 0.0227(11) -0.0045(9) -0.0011(9) 0.0016(8)
O6 0.0238(11) 0.0295(12) 0.0292(11) -0.0060(9) 0.0051(9) -0.0022(9)
O7 0.0438(13) 0.0236(11) 0.0152(10) 0.0004(9) -0.0015(9) -0.0079(9)
O8 0.0270(11) 0.0291(12) 0.0345(12) 0.0140(10) 0.0036(9) 0.0009(10)
C1 0.0260(16) 0.0218(15) 0.0261(15) -0.0017(13) -0.0039(12) -0.0106(12)
C2 0.0220(14) 0.0192(14) 0.0143(12) -0.0019(11) 0.0005(10) 0.0004(11)
C3 0.0266(16) 0.0336(18) 0.044(2) -0.0090(17) -0.0106(15) -0.0040(12)
C4 0.0206(13) 0.0182(14) 0.0179(13) 0.0006(11) -0.0008(11) 0.0002(11)
C5 0.0308(16) 0.0272(17) 0.0289(16) -0.0010(14) -0.0163(13) 0.0000(13)
C6 0.0247(13) 0.0170(14) 0.0251(16) -0.0029(13) -0.0011(13) -0.0086(11)
C7 0.0190(12) 0.0181(13) 0.0173(13) -0.0020(12) 0.0008(11) -0.0002(10)
C8 0.0178(13) 0.0175(14) 0.0205(13) 0.0002(11) -0.0015(10) 0.0017(10)
C9 0.0200(14) 0.0161(14) 0.0182(13) 0.0028(11) -0.0022(11) -0.0001(11)
C10 0.0217(14) 0.0193(14) 0.0146(12) 0.0028(10) -0.0004(10) -0.0018(11)
C11 0.0338(15) 0.0207(14) 0.0257(13) 0.0028(15) -0.0023(15) 0.0130(11)
C12 0.0225(13) 0.0133(12) 0.0154(13) 0.0016(10) 0.0018(10) -0.0016(10)
C13 0.0309(16) 0.0213(15) 0.0239(15) 0.0047(13) -0.0012(12) 0.0116(13)
C14 0.058(2) 0.0294(17) 0.0371(17) -0.0053(19) 0.0163(19) -0.0211(15)
C15 0.047(2) 0.0322(18) 0.0285(17) 0.0034(15) -0.0075(15) 0.0204(16)
C16 0.0371(17) 0.0245(16) 0.0315(18) 0.0036(14) 0.0024(13) -0.0113(13)
C17 0.0221(14) 0.0176(14) 0.0205(14) 0.0022(11) 0.0015(10) -0.0010(11)
C18 0.0266(14) 0.0247(14) 0.0361(17) 0.0011(15) -0.0143(15) 0.0000(12)
C21 0.055(2) 0.0188(16) 0.041(2) 0.0018(14) -0.0018(16) 0.0080(14)
C22 0.0336(19) 0.044(2) 0.0380(19) -0.0013(17) -0.0015(15) 0.0147(16)
C24 0.0312(17) 0.041(2) 0.0407(19) 0.0074(16) 0.0026(15) 0.0197(16)
C25 0.050(2) 0.0247(17) 0.0395(19) -0.0161(16) 0.0089(17) -0.0095(15)
C26 0.043(2) 0.0273(18) 0.0333(17) -0.0113(15) 0.0052(15) -0.0138(15)
C27 0.055(2) 0.0206(15) 0.0361(17) 0.0053(17) 0.0013(19) 0.0095(14)
C32 0.052(2) 0.054(2) 0.0249(17) 0.0166(17) 0.0009(16) 0.0278(19)
C33 0.043(2) 0.042(2) 0.071(3) 0.002(2) -0.034(2) -0.0107(18)

loop_
_atom_type_symbol
_atom_type_description
_atom_type_scat_dispersion_real
_atom_type_scat_dispersion_imag
_atom_type_scat_source
C C 0.0033 0.0016 'International Tables Vol C Tables 4.2.6.8 and 6.1.1.4'
H H 0.0000 0.0000 'International Tables Vol C Tables 4.2.6.8 and 6.1.1.4'
O O 0.0106 0.0060 'International Tables Vol C Tables 4.2.6.8 and 6.1.1.4'
As As 0.0499 2.0058 'International Tables Vol C Tables 4.2.6.8 and 6.1.1.4'

loop_
_geom_angle_atom_site_label_1
_geom_angle_atom_site_label_2
_geom_angle_atom_site_label_3
_geom_angle
C18 As1 C10 103.37(13)
C18 As1 C2 98.66(13)
C10 As1 C2 94.57(11)
C5 As2 C7 100.73(12)
C5 As2 C12 99.45(12)
C7 As2 C12 95.47(11)
C9 O1 C1 121.2(2)
C8 O2 C6 121.1(2)
C4 O3 C13 120.8(2)
C17 O4 C11 121.1(2)
O1 C1 C33 109.3(3)
O1 C1 C25 110.0(2)
C33 C1 C25 113.5(3)
O1 C1 C14 102.5(2)
C33 C1 C14 111.0(3)
C25 C1 C14 110.0(3)
C7 C2 C8 123.1(3)
C7 C2 As1 121.3(2)
C8 C2 As1 115.39(18)
C6 C3 H1 109.5
C6 C3 H2 109.5
H1 C3 H2 109.5
C6 C3 H3 109.5
H1 C3 H3 109.5
H2 C3 H3 109.5
O8 C4 O3 125.7(3)
O8 C4 C7 124.2(3)
O3 C4 C7 110.1(2)
As2 C5 H4 109.5
As2 C5 H5 109.5
H4 C5 H5 109.5
As2 C5 H6 109.5
H4 C5 H6 109.5
H5 C5 H6 109.5
O2 C6 C26 102.7(2)
O2 C6 C16 109.0(2)
C26 C6 C16 111.3(3)
O2 C6 C3 109.6(2)
C26 C6 C3 109.7(3)
C16 C6 C3 114.0(3)
C2 C7 C4 119.4(2)
C2 C7 As2 121.0(2)
C4 C7 As2 119.17(18)
O6 C8 O2 127.1(3)
O6 C8 C2 123.2(3)
O2 C8 C2 109.6(2)
O7 C9 O1 126.7(3)
O7 C9 C12 123.2(3)
O1 C9 C12 110.0(2)
C12 C10 C17 119.4(3)
C12 C10 As1 121.1(2)
C17 C10 As1 119.00(19)
O4 C11 C27 109.8(2)
O4 C11 C15 102.0(2)
C27 C11 C15 110.7(3)
O4 C11 C22 109.9(3)
C27 C11 C22 113.3(3)
C15 C11 C22 110.7(3)
C10 C12 C9 123.7(2)
C10 C12 As2 121.2(2)
C9 C12 As2 114.67(18)
O3 C13 C21 109.5(2)
O3 C13 C32 109.6(3)
C21 C13 C32 112.8(3)
O3 C13 C24 102.2(3)
C21 C13 C24 110.8(3)
C32 C13 C24 111.3(3)
C1 C14 H7 109.5
C1 C14 H8 109.5
H7 C14 H8 109.5
C1 C14 H9 109.5
H7 C14 H9 109.5
H8 C14 H9 109.5
C11 C15 H10 109.5
C11 C15 H11 109.5
H10 C15 H11 109.5
C11 C15 H12 109.5
H10 C15 H12 109.5
H11 C15 H12 109.5
C6 C16 H13 109.5
C6 C16 H14 109.5
H13 C16 H14 109.5
C6 C16 H15 109.5
H13 C16 H15 109.5
H14 C16 H15 109.5
O5 C17 O4 126.4(3)
O5 C17 C10 124.6(3)
O4 C17 C10 108.9(2)
As1 C18 H16 109.5
As1 C18 H17 109.5
H16 C18 H17 109.5
As1 C18 H18 109.5
H16 C18 H18 109.5
H17 C18 H18 109.5
C13 C21 H19 109.5
C13 C21 H20 109.5
H19 C21 H20 109.5
C13 C21 H21 109.5
H19 C21 H21 109.5
H20 C21 H21 109.5
C11 C22 H22 109.5
C11 C22 H23 109.5
H22 C22 H23 109.5
C11 C22 H24 109.5
H22 C22 H24 109.5
H23 C22 H24 109.5
C13 C24 H25 109.5
C13 C24 H26 109.5
H25 C24 H26 109.5
C13 C24 H27 109.5
H25 C24 H27 109.5
H26 C24 H27 109.5
C1 C25 H28 109.5
C1 C25 H29 109.5
H28 C25 H29 109.5
C1 C25 H30 109.5
H28 C25 H30 109.5
H29 C25 H30 109.5
C6 C26 H31 109.5
C6 C26 H32 109.5
H31 C26 H32 109.5
C6 C26 H33 109.5
H31 C26 H33 109.5
H32 C26 H33 109.5
C11 C27 H34 109.5
C11 C27 H35 109.5
H34 C27 H35 109.5
C11 C27 H36 109.5
H34 C27 H36 109.5
H35 C27 H36 109.5
C13 C32 H37 109.5
C13 C32 H38 109.5
H37 C32 H38 109.5
C13 C32 H39 109.5
H37 C32 H39 109.5
H38 C32 H39 109.5
C1 C33 H40 109.5
C1 C33 H41 109.5
H40 C33 H41 109.5
C1 C33 H42 109.5
H40 C33 H42 109.5
H41 C33 H42 109.5

loop_
_geom_bond_atom_site_label_1
_geom_bond_atom_site_label_2
_geom_bond_distance
As1 C18 1.955(3)
As1 C10 1.967(3)
As1 C2 1.973(3)
As2 C5 1.962(3)
As2 C7 1.962(3)
As2 C12 1.980(3)
O1 C9 1.331(3)
O1 C1 1.482(3)
O2 C8 1.341(3)
O2 C6 1.491(3)
O3 C4 1.335(3)
O3 C13 1.495(4)
O4 C17 1.338(3)
O4 C11 1.486(3)
O5 C17 1.195(4)
O6 C8 1.202(3)
O7 C9 1.210(3)
O8 C4 1.206(3)
C1 C33 1.511(5)
C1 C25 1.519(5)
C1 C14 1.521(4)
C2 C7 1.330(4)
C2 C8 1.504(4)
C3 C6 1.522(4)
C3 H1 0.9800
C3 H2 0.9800
C3 H3 0.9800
C4 C7 1.497(4)
C5 H4 0.9800
C5 H5 0.9800
C5 H6 0.9800
C6 C26 1.512(4)
C6 C16 1.517(4)
C9 C12 1.506(4)
C10 C12 1.329(4)
C10 C17 1.513(4)
C11 C27 1.514(4)
C11 C15 1.528(5)
C11 C22 1.529(5)
C13 C21 1.511(5)
C13 C32 1.512(4)
C13 C24 1.515(5)
C14 H7 0.9800
C14 H8 0.9800
C14 H9 0.9800
C15 H10 0.9800
C15 H11 0.9800
C15 H12 0.9800
C16 H13 0.9800
C16 H14 0.9800
C16 H15 0.9800
C18 H16 0.9800
C18 H17 0.9800
C18 H18 0.9800
C21 H19 0.9800
C21 H20 0.9800
C21 H21 0.9800
C22 H22 0.9800
C22 H23 0.9800
C22 H24 0.9800
C24 H25 0.9800
C24 H26 0.9800
C24 H27 0.9800
C25 H28 0.9800
C25 H29 0.9800
C25 H30 0.9800
C26 H31 0.9800
C26 H32 0.9800
C26 H33 0.9800
C27 H34 0.9800
C27 H35 0.9800
C27 H36 0.9800
C32 H37 0.9800
C32 H38 0.9800
C32 H39 0.9800
C33 H40 0.9800
C33 H41 0.9800
C33 H42 0.9800

loop_
_geom_torsion_atom_site_label_1
_geom_torsion_atom_site_label_2
_geom_torsion_atom_site_label_3
_geom_torsion_atom_site_label_4
_geom_torsion
C9 O1 C1 C33 -64.1(4)
C9 O1 C1 C25 61.1(3)
C9 O1 C1 C14 178.1(3)
C18 As1 C2 C7 157.3(2)
C10 As1 C2 C7 53.0(2)
C18 As1 C2 C8 -28.5(2)
C10 As1 C2 C8 -132.8(2)
C13 O3 C4 O8 -3.3(4)
C13 O3 C4 C7 174.0(2)
C8 O2 C6 C26 -178.7(2)
C8 O2 C6 C16 63.2(3)
C8 O2 C6 C3 -62.1(3)
C8 C2 C7 C4 -7.8(4)
As1 C2 C7 C4 166.02(19)
C8 C2 C7 As2 179.7(2)
As1 C2 C7 As2 -6.5(3)
O8 C4 C7 C2 34.6(4)
O3 C4 C7 C2 -142.7(3)
O8 C4 C7 As2 -152.7(2)
O3 C4 C7 As2 30.0(3)
C5 As2 C7 C2 -145.0(2)
C12 As2 C7 C2 -44.3(2)
C5 As2 C7 C4 42.5(2)
C12 As2 C7 C4 143.2(2)
C6 O2 C8 O6 2.5(4)
C6 O2 C8 C2 178.6(2)
C7 C2 C8 O6 -96.9(4)
As1 C2 C8 O6 88.9(3)
C7 C2 C8 O2 86.8(3)
As1 C2 C8 O2 -87.3(2)
C1 O1 C9 O7 1.0(4)
C1 O1 C9 C12 177.2(2)
C18 As1 C10 C12 -147.1(2)
C2 As1 C10 C12 -47.0(2)
C18 As1 C10 C17 41.4(2)
C2 As1 C10 C17 141.5(2)
C17 O4 C11 C27 -63.9(4)
C17 O4 C11 C15 178.8(3)
C17 O4 C11 C22 61.3(3)
C17 C10 C12 C9 -3.0(4)
As1 C10 C12 C9 -174.45(19)
C17 C10 C12 As2 168.49(19)
As1 C10 C12 As2 -3.0(3)
O7 C9 C12 C10 -103.6(3)
O1 C9 C12 C10 80.0(3)
O7 C9 C12 As2 84.4(3)
O1 C9 C12 As2 -92.0(2)
C5 As2 C12 C10 151.9(2)
C7 As2 C12 C10 50.0(2)
C5 As2 C12 C9 -35.9(2)
C7 As2 C12 C9 -137.79(19)
C4 O3 C13 C21 -61.3(3)
C4 O3 C13 C32 63.0(4)
C4 O3 C13 C24 -178.8(2)
C11 O4 C17 O5 0.5(4)
C11 O4 C17 C10 179.4(2)
C12 C10 C17 O5 30.7(4)
As1 C10 C17 O5 -157.7(2)
C12 C10 C17 O4 -148.2(2)
As1 C10 C17 O4 23.5(3)
